data_7150194
loop_
_publ_author_name
'Wang, Wen-Jwu'
'Ganin, Eduard V.'
'Fonari, Marina S.'
'Simonov, Yurii A.'
'Bocelli, Gabriele'

_publ_section_title
;
 2,4-dithiouracil: the reproducible H-bonded structural motifs in the
 complexes with 18-membered crown ethers.
;
_journal_issue 16
_journal_name_full 'Organic &amp; biomolecular chemistry'
_journal_page_first 3054
_journal_page_last 3058
_journal_paper_doi 10.1039/b505807d
_journal_volume 3
_journal_year 2005
_chemical_formula_moiety 'C20 H36 O6, C4 H4 N2 S2, H2 O'
_chemical_formula_sum 'C24 H42 N2 O7 S2'
_chemical_formula_weight 534.72
_chemical_name_common
;
cis-syn-cis (A) isomer (2,3,11,12-Dicyclohexano-
1,4,7,10,13,16-hexaoxacyclooctadecane) pyrimidine-2,4(1H,3H)-dithione
monohydrate
;
_chemical_name_systematic
;
cis-syn-cis (A) isomer
(2,3,11,12-Dicyclohexano-1,4,7,10,13,16-hexaoxacyclooctadecane)
pyrimidine-2,4(1H,3H)-dithione monohydrate
;
_chemical_temperature_decomposition_gt 260
_space_group_IT_number 14
_symmetry_cell_setting monoclinic
_symmetry_space_group_name_Hall '-P 2yn'
_symmetry_space_group_name_H-M 'P 1 21/n 1'
_atom_sites_solution_hydrogens geom
_atom_sites_solution_primary direct
_atom_sites_solution_secondary difmap
_audit_creation_method SHELXL-97
_cell_angle_alpha 90.00
_cell_angle_beta 93.17(3)
_cell_angle_gamma 90.00
_cell_formula_units_Z 4
_cell_length_a 7.9880(16)
_cell_length_b 21.627(4)
_cell_length_c 16.439(3)
_cell_measurement_reflns_used 39
_cell_measurement_temperature 293(2)
_cell_measurement_theta_max 12.61
_cell_measurement_theta_min 4.69
_cell_volume 2835.6(9)
_computing_structure_refinement 'SHELXL-97 (Sheldrick, 1997)'
_computing_structure_solution 'SHELXS-97 (Sheldrick, 1990)'
_diffrn_ambient_temperature 293(2)
_diffrn_measured_fraction_theta_full 0.997
_diffrn_measured_fraction_theta_max 0.997
_diffrn_measurement_device_type 'Philips Pw1100'
_diffrn_measurement_method 'omega-2theta scan'
_diffrn_radiation_monochromator graphite
_diffrn_radiation_source 'fine-focus sealed tube'
_diffrn_radiation_type MoK\a
_diffrn_radiation_wavelength 0.71073
_diffrn_reflns_av_R_equivalents 0.0726
_diffrn_reflns_av_sigmaI/netI 0.2743
_diffrn_reflns_limit_h_max 9
_diffrn_reflns_limit_h_min -9
_diffrn_reflns_limit_k_max 26
_diffrn_reflns_limit_k_min 0
_diffrn_reflns_limit_l_max 20
_diffrn_reflns_limit_l_min 0
_diffrn_reflns_number 5741
_diffrn_reflns_theta_full 26.00
_diffrn_reflns_theta_max 26.00
_diffrn_reflns_theta_min 3.05
_diffrn_standards_decay_% 0
_diffrn_standards_interval_count 100
_diffrn_standards_number 1
_exptl_absorpt_coefficient_mu 0.230
_exptl_absorpt_correction_type none
_exptl_crystal_colour 'pale yellow'
_exptl_crystal_density_diffrn 1.253
_exptl_crystal_density_method 'not measured'
_exptl_crystal_description 'transparent prism'
_exptl_crystal_F_000 1152
_exptl_crystal_size_max 0.41
_exptl_crystal_size_mid 0.26
_exptl_crystal_size_min 0.18
_refine_diff_density_max 0.172
_refine_diff_density_min -0.186
_refine_diff_density_rms 0.043
_refine_ls_extinction_method none
_refine_ls_goodness_of_fit_ref 0.709
_refine_ls_hydrogen_treatment mixed
_refine_ls_matrix_type full
_refine_ls_number_parameters 322
_refine_ls_number_reflns 5555
_refine_ls_number_restraints 3
_refine_ls_restrained_S_all 0.709
_refine_ls_R_factor_all 0.2645
_refine_ls_R_factor_gt 0.0556
_refine_ls_shift/su_max 0.008
_refine_ls_shift/su_mean 0.002
_refine_ls_structure_factor_coef Fsqd
_refine_ls_weighting_details 'calc w=1/[\s^2^(Fo^2^)+(0.0221P)^2^+0.0000P] where P=(Fo^2^+2Fc^2^)/3'
_refine_ls_weighting_scheme calc
_refine_ls_wR_factor_gt 0.0668
_refine_ls_wR_factor_ref 0.0929
_reflns_number_gt 1556
_reflns_number_total 5555
_reflns_threshold_expression >2sigma(I)
_cod_data_source_file b505807d.txt
_cod_data_source_block dtu3
_cod_depositor_comments
;
The following automatic conversions were performed:

'_chemical_melting_point' tag was changed to
'_chemical_temperature_decomposition_gt' since the value was
specified 'more than' ('>') a certain temperature. The value
'>260(decomp)' was changed to '260' - it should be numeric and
without a unit designator.

Automatic conversion script
Id: cif_fix_values 1646 2011-03-28 12:23:43Z adriana 
;
_cod_original_cell_volume 2835.6(10)
_cod_original_sg_symbol_H-M P21/n
_cod_database_code 7150194

loop_
_symmetry_equiv_pos_as_xyz
'x, y, z'
'-x+1/2, y+1/2, -z+1/2'
'-x, -y, -z'
'x-1/2, -y-1/2, z-1/2'

loop_
_atom_site_label
_atom_site_type_symbol
_atom_site_fract_x
_atom_site_fract_y
_atom_site_fract_z
_atom_site_U_iso_or_equiv
_atom_site_adp_type
_atom_site_occupancy
_atom_site_symmetry_multiplicity
_atom_site_calc_flag
_atom_site_refinement_flags
_atom_site_disorder_assembly
_atom_site_disorder_group
S1 S 1.20392(15) 0.86034(5) 0.37252(7) 0.0686(4) Uani 1 1 d . . .
S2 S 1.27116(16) 0.61986(5) 0.32588(7) 0.0737(4) Uani 1 1 d . . .
N1U N 1.2214(3) 0.73770(15) 0.36092(17) 0.0386(9) Uani 1 1 d . . .
H1U H 1.2615 0.7443 0.3142 0.058 Uiso 1 1 calc R . .
N2U N 1.1080(4) 0.77532(16) 0.4750(2) 0.0490(10) Uani 1 1 d . . .
H2U H 1.0708 0.8052 0.5034 0.074 Uiso 1 1 calc R . .
C1U C 1.1773(5) 0.78905(19) 0.4037(3) 0.0421(11) Uani 1 1 d . . .
C2U C 1.2088(5) 0.67663(18) 0.3840(2) 0.0413(11) Uani 1 1 d . . .
C3U C 1.1426(5) 0.66778(19) 0.4612(2) 0.0487(12) Uani 1 1 d . . .
H3U H 1.1325 0.6281 0.4822 0.058 Uiso 1 1 calc R . .
C4U C 1.0942(5) 0.7170(2) 0.5039(2) 0.0537(13) Uani 1 1 d . . .
H4U H 1.0503 0.7109 0.5545 0.064 Uiso 1 1 calc R . .
O1 O 0.7365(3) 0.77925(12) 0.52398(16) 0.0549(8) Uani 1 1 d . . .
C2 C 0.5984(5) 0.74244(19) 0.4939(3) 0.0736(15) Uani 1 1 d . . .
H2A H 0.5527 0.7592 0.4427 0.088 Uiso 1 1 calc R . .
H2B H 0.5108 0.7430 0.5325 0.088 Uiso 1 1 calc R . .
C3 C 0.6556(5) 0.6785(2) 0.4819(3) 0.0718(15) Uani 1 1 d . . .
H3A H 0.5626 0.6534 0.4605 0.086 Uiso 1 1 calc R . .
H3B H 0.7420 0.6780 0.4427 0.086 Uiso 1 1 calc R . .
O4 O 0.7198(3) 0.65351(13) 0.55645(17) 0.0543(8) Uani 1 1 d . . .
C5 C 0.7568(5) 0.58988(19) 0.5493(3) 0.0665(14) Uani 1 1 d . . .
H5A H 0.8323 0.5836 0.5058 0.080 Uiso 1 1 calc R . .
H5B H 0.6546 0.5669 0.5361 0.080 Uiso 1 1 calc R . .
C6 C 0.8360(5) 0.56736(18) 0.6274(3) 0.0661(14) Uani 1 1 d . . .
H6A H 0.7714 0.5809 0.6723 0.079 Uiso 1 1 calc R . .
H6B H 0.8392 0.5225 0.6276 0.079 Uiso 1 1 calc R . .
O7 O 1.0016(3) 0.59138(11) 0.63646(16) 0.0491(8) Uani 1 1 d . . .
C8 C 1.0809(5) 0.57852(18) 0.7143(2) 0.0468(11) Uani 1 1 d . . .
H8A H 1.0094 0.5933 0.7568 0.056 Uiso 1 1 calc R . .
C9 C 1.2434(5) 0.6138(2) 0.7195(2) 0.0535(13) Uani 1 1 d . . .
H9A H 1.2960 0.6079 0.7742 0.064 Uiso 1 1 calc R . .
O10 O 1.2067(3) 0.67844(13) 0.70911(15) 0.0545(8) Uani 1 1 d . . .
C11 C 1.3416(6) 0.7176(2) 0.7382(3) 0.0877(17) Uani 1 1 d . . .
H11A H 1.4392 0.7101 0.7071 0.105 Uiso 1 1 calc R . .
H11B H 1.3713 0.7082 0.7949 0.105 Uiso 1 1 calc R . .
C12 C 1.2912(6) 0.7833(2) 0.7304(3) 0.0803(16) Uani 1 1 d . . .
H12A H 1.1851 0.7894 0.7552 0.096 Uiso 1 1 calc R . .
H12B H 1.3747 0.8091 0.7588 0.096 Uiso 1 1 calc R . .
O13 O 1.2753(3) 0.80052(13) 0.64780(17) 0.0547(8) Uani 1 1 d . . .
C14 C 1.2542(5) 0.86536(19) 0.6348(3) 0.0703(14) Uani 1 1 d . . .
H14A H 1.2861 0.8751 0.5802 0.084 Uiso 1 1 calc R . .
H14B H 1.3306 0.8872 0.6727 0.084 Uiso 1 1 calc R . .
C15 C 1.0846(5) 0.88860(18) 0.6443(3) 0.0690(14) Uani 1 1 d . . .
H15A H 1.0467 0.8760 0.6969 0.083 Uiso 1 1 calc R . .
H15B H 1.0849 0.9334 0.6424 0.083 Uiso 1 1 calc R . .
O16 O 0.9727(3) 0.86511(11) 0.58110(14) 0.0470(7) Uani 1 1 d . . .
C17 C 0.7999(5) 0.87117(18) 0.5998(2) 0.0461(11) Uani 1 1 d . . .
H17A H 0.7802 0.8487 0.6501 0.055 Uiso 1 1 calc R . .
C18 C 0.6947(5) 0.84350(18) 0.5302(3) 0.0451(12) Uani 1 1 d . . .
H18A H 0.5772 0.8461 0.5440 0.054 Uiso 1 1 calc R . .
C19 C 0.7113(5) 0.87801(19) 0.4514(2) 0.0612(13) Uani 1 1 d . . .
H19A H 0.6371 0.8599 0.4092 0.073 Uiso 1 1 calc R . .
H19B H 0.8254 0.8745 0.4346 0.073 Uiso 1 1 calc R . .
C20 C 0.6674(6) 0.9456(2) 0.4621(3) 0.0915(18) Uani 1 1 d . . .
H20A H 0.5494 0.9491 0.4725 0.110 Uiso 1 1 calc R . .
H20B H 0.6864 0.9678 0.4122 0.110 Uiso 1 1 calc R . .
C21 C 0.7716(6) 0.97474(19) 0.5322(3) 0.0796(16) Uani 1 1 d . . .
H21A H 0.8889 0.9750 0.5197 0.096 Uiso 1 1 calc R . .
H21B H 0.7363 1.0172 0.5396 0.096 Uiso 1 1 calc R . .
C22 C 0.7503(5) 0.93876(19) 0.6092(3) 0.0621(14) Uani 1 1 d . . .
H22A H 0.6342 0.9410 0.6234 0.074 Uiso 1 1 calc R . .
H22B H 0.8189 0.9572 0.6533 0.074 Uiso 1 1 calc R . .
C23 C 1.3645(5) 0.59062(18) 0.6579(2) 0.0646(13) Uani 1 1 d . . .
H23A H 1.4693 0.6131 0.6646 0.077 Uiso 1 1 calc R . .
H23B H 1.3174 0.5980 0.6031 0.077 Uiso 1 1 calc R . .
C24 C 1.3974(6) 0.5213(2) 0.6699(3) 0.0828(16) Uani 1 1 d . . .
H24A H 1.4560 0.5145 0.7224 0.099 Uiso 1 1 calc R . .
H24B H 1.4683 0.5065 0.6280 0.099 Uiso 1 1 calc R . .
C25 C 1.2320(6) 0.48500(19) 0.6658(3) 0.0778(15) Uani 1 1 d . . .
H25A H 1.1790 0.4884 0.6114 0.093 Uiso 1 1 calc R . .
H25B H 1.2550 0.4416 0.6765 0.093 Uiso 1 1 calc R . .
C26 C 1.1149(5) 0.50923(18) 0.7270(2) 0.0662(14) Uani 1 1 d . . .
H26A H 1.1639 0.5025 0.7816 0.079 Uiso 1 1 calc R . .
H26B H 1.0099 0.4867 0.7217 0.079 Uiso 1 1 calc R . .
O1W O 1.3612(4) 0.76812(14) 0.20607(17) 0.0656(9) Uani 1 1 d D . .
H1W H 1.446(3) 0.7892(17) 0.216(2) 0.098 Uiso 1 1 d D . .
H2W H 1.297(4) 0.7730(19) 0.1649(18) 0.098 Uiso 1 1 d D . .

loop_
_atom_site_aniso_label
_atom_site_aniso_U_11
_atom_site_aniso_U_22
_atom_site_aniso_U_33
_atom_site_aniso_U_23
_atom_site_aniso_U_13
_atom_site_aniso_U_12
S1 0.0791(10) 0.0491(8) 0.0790(9) -0.0068(7) 0.0161(8) -0.0105(7)
S2 0.1112(12) 0.0528(8) 0.0593(8) -0.0119(7) 0.0254(8) 0.0049(8)
N1U 0.037(2) 0.051(2) 0.029(2) -0.0051(19) 0.0085(17) -0.0054(19)
N2U 0.046(2) 0.060(3) 0.043(2) -0.014(2) 0.012(2) 0.007(2)
C1U 0.032(3) 0.057(3) 0.037(3) -0.013(3) 0.001(2) 0.001(2)
C2U 0.039(3) 0.045(3) 0.040(3) 0.000(2) 0.000(2) -0.004(2)
C3U 0.062(3) 0.046(3) 0.039(3) 0.006(2) 0.014(3) -0.003(2)
C4U 0.048(3) 0.080(4) 0.033(3) 0.006(3) 0.009(2) -0.001(3)
O1 0.0417(19) 0.0393(18) 0.082(2) -0.0082(17) -0.0127(16) -0.0021(16)
C2 0.057(3) 0.057(3) 0.102(4) -0.002(3) -0.032(3) 0.002(3)
C3 0.061(3) 0.063(4) 0.087(4) -0.008(3) -0.027(3) -0.013(3)
O4 0.053(2) 0.050(2) 0.058(2) 0.0036(17) -0.0113(17) -0.0048(17)
C5 0.055(3) 0.048(3) 0.096(4) -0.009(3) -0.005(3) -0.014(3)
C6 0.056(4) 0.050(3) 0.091(4) 0.009(3) -0.008(3) -0.002(3)
O7 0.0362(19) 0.0544(19) 0.056(2) 0.0101(16) -0.0021(16) -0.0060(16)
C8 0.048(3) 0.046(3) 0.047(3) 0.003(2) 0.013(3) -0.003(3)
C9 0.060(4) 0.055(3) 0.044(3) 0.017(3) -0.002(3) 0.012(3)
O10 0.045(2) 0.046(2) 0.071(2) 0.0049(17) -0.0114(16) -0.0016(17)
C11 0.081(4) 0.058(4) 0.118(5) 0.022(3) -0.045(3) -0.011(3)
C12 0.088(4) 0.077(4) 0.071(4) -0.003(3) -0.032(3) -0.025(3)
O13 0.056(2) 0.0428(19) 0.064(2) -0.0048(17) -0.0128(17) -0.0015(16)
C14 0.049(3) 0.055(3) 0.106(4) -0.017(3) -0.005(3) -0.016(3)
C15 0.046(3) 0.056(3) 0.104(4) -0.027(3) -0.002(3) -0.001(3)
O16 0.0366(18) 0.0478(18) 0.0561(19) -0.0093(16) -0.0037(16) 0.0021(16)
C17 0.049(3) 0.050(3) 0.040(3) 0.002(2) 0.009(2) 0.004(3)
C18 0.027(3) 0.054(3) 0.056(3) 0.001(3) 0.011(2) 0.004(2)
C19 0.057(3) 0.081(4) 0.046(3) 0.009(3) -0.001(2) 0.006(3)
C20 0.105(5) 0.065(4) 0.105(5) 0.031(3) 0.004(4) 0.025(3)
C21 0.087(4) 0.041(3) 0.110(5) 0.004(3) -0.002(4) 0.010(3)
C22 0.050(3) 0.062(3) 0.075(4) -0.015(3) 0.013(3) 0.011(3)
C23 0.051(3) 0.066(4) 0.077(4) 0.015(3) 0.012(3) 0.005(3)
C24 0.080(4) 0.078(4) 0.093(4) 0.005(3) 0.027(3) 0.035(3)
C25 0.106(5) 0.047(3) 0.081(4) 0.004(3) 0.018(4) 0.018(3)
C26 0.093(4) 0.050(3) 0.056(3) 0.012(3) 0.008(3) -0.002(3)
O1W 0.074(3) 0.075(2) 0.049(2) 0.002(2) 0.0070(18) -0.018(2)

loop_
_atom_type_symbol
_atom_type_description
_atom_type_scat_dispersion_real
_atom_type_scat_dispersion_imag
_atom_type_scat_source
C C 0.0033 0.0016 'International Tables Vol C Tables 4.2.6.8 and 6.1.1.4'
H H 0.0000 0.0000 'International Tables Vol C Tables 4.2.6.8 and 6.1.1.4'
N N 0.0061 0.0033 'International Tables Vol C Tables 4.2.6.8 and 6.1.1.4'
O O 0.0106 0.0060 'International Tables Vol C Tables 4.2.6.8 and 6.1.1.4'
S S 0.1246 0.1234 'International Tables Vol C Tables 4.2.6.8 and 6.1.1.4'

loop_
_geom_angle_atom_site_label_1
_geom_angle_atom_site_label_2
_geom_angle_atom_site_label_3
_geom_angle
_geom_angle_site_symmetry_1
_geom_angle_site_symmetry_3
_geom_angle_publ_flag
C1U N1U C2U 127.6(3) . . ?
C1U N1U H1U 116.2 . . ?
C2U N1U H1U 116.2 . . ?
C4U N2U C1U 123.5(4) . . ?
C4U N2U H2U 118.3 . . ?
C1U N2U H2U 118.3 . . ?
N2U C1U N1U 113.2(3) . . ?
N2U C1U S1 122.8(3) . . ?
N1U C1U S1 124.0(3) . . ?
N1U C2U C3U 114.4(3) . . ?
N1U C2U S2 121.6(3) . . ?
C3U C2U S2 124.0(3) . . ?
C4U C3U C2U 119.6(4) . . ?
C4U C3U H3U 120.2 . . ?
C2U C3U H3U 120.2 . . ?
C3U C4U N2U 121.5(4) . . ?
C3U C4U H4U 119.2 . . ?
N2U C4U H4U 119.2 . . ?
C2 O1 C18 112.7(3) . . ?
O1 C2 C3 109.3(3) . . ?
O1 C2 H2A 109.8 . . ?
C3 C2 H2A 109.8 . . ?
O1 C2 H2B 109.8 . . ?
C3 C2 H2B 109.8 . . ?
H2A C2 H2B 108.3 . . ?
O4 C3 C2 110.1(4) . . ?
O4 C3 H3A 109.6 . . ?
C2 C3 H3A 109.6 . . ?
O4 C3 H3B 109.6 . . ?
C2 C3 H3B 109.6 . . ?
H3A C3 H3B 108.1 . . ?
C3 O4 C5 111.6(3) . . ?
O4 C5 C6 109.2(4) . . ?
O4 C5 H5A 109.8 . . ?
C6 C5 H5A 109.8 . . ?
O4 C5 H5B 109.8 . . ?
C6 C5 H5B 109.8 . . ?
H5A C5 H5B 108.3 . . ?
O7 C6 C5 108.7(3) . . ?
O7 C6 H6A 109.9 . . ?
C5 C6 H6A 109.9 . . ?
O7 C6 H6B 109.9 . . ?
C5 C6 H6B 109.9 . . ?
H6A C6 H6B 108.3 . . ?
C6 O7 C8 112.8(3) . . ?
O7 C8 C9 106.9(3) . . ?
O7 C8 C26 112.3(3) . . ?
C9 C8 C26 110.0(4) . . ?
O7 C8 H8A 109.2 . . ?
C9 C8 H8A 109.2 . . ?
C26 C8 H8A 109.2 . . ?
O10 C9 C8 108.5(3) . . ?
O10 C9 C23 112.0(3) . . ?
C8 C9 C23 111.9(4) . . ?
O10 C9 H9A 108.1 . . ?
C8 C9 H9A 108.1 . . ?
C23 C9 H9A 108.1 . . ?
C11 O10 C9 113.0(3) . . ?
O10 C11 C12 110.0(4) . . ?
O10 C11 H11A 109.7 . . ?
C12 C11 H11A 109.7 . . ?
O10 C11 H11B 109.7 . . ?
C12 C11 H11B 109.7 . . ?
H11A C11 H11B 108.2 . . ?
O13 C12 C11 110.4(4) . . ?
O13 C12 H12A 109.6 . . ?
C11 C12 H12A 109.6 . . ?
O13 C12 H12B 109.6 . . ?
C11 C12 H12B 109.6 . . ?
H12A C12 H12B 108.1 . . ?
C12 O13 C14 114.1(3) . . ?
O13 C14 C15 115.1(3) . . ?
O13 C14 H14A 108.5 . . ?
C15 C14 H14A 108.5 . . ?
O13 C14 H14B 108.5 . . ?
C15 C14 H14B 108.5 . . ?
H14A C14 H14B 107.5 . . ?
O16 C15 C14 110.3(3) . . ?
O16 C15 H15A 109.6 . . ?
C14 C15 H15A 109.6 . . ?
O16 C15 H15B 109.6 . . ?
C14 C15 H15B 109.6 . . ?
H15A C15 H15B 108.1 . . ?
C15 O16 C17 112.5(3) . . ?
O16 C17 C18 107.7(3) . . ?
O16 C17 C22 111.6(3) . . ?
C18 C17 C22 108.7(3) . . ?
O16 C17 H17A 109.6 . . ?
C18 C17 H17A 109.6 . . ?
C22 C17 H17A 109.6 . . ?
O1 C18 C19 112.8(3) . . ?
O1 C18 C17 108.5(3) . . ?
C19 C18 C17 112.6(3) . . ?
O1 C18 H18A 107.6 . . ?
C19 C18 H18A 107.6 . . ?
C17 C18 H18A 107.6 . . ?
C18 C19 C20 110.3(3) . . ?
C18 C19 H19A 109.6 . . ?
C20 C19 H19A 109.6 . . ?
C18 C19 H19B 109.6 . . ?
C20 C19 H19B 109.6 . . ?
H19A C19 H19B 108.1 . . ?
C19 C20 C21 111.5(4) . . ?
C19 C20 H20A 109.3 . . ?
C21 C20 H20A 109.3 . . ?
C19 C20 H20B 109.3 . . ?
C21 C20 H20B 109.3 . . ?
H20A C20 H20B 108.0 . . ?
C22 C21 C20 109.9(4) . . ?
C22 C21 H21A 109.7 . . ?
C20 C21 H21A 109.7 . . ?
C22 C21 H21B 109.7 . . ?
C20 C21 H21B 109.7 . . ?
H21A C21 H21B 108.2 . . ?
C21 C22 C17 111.6(3) . . ?
C21 C22 H22A 109.3 . . ?
C17 C22 H22A 109.3 . . ?
C21 C22 H22B 109.3 . . ?
C17 C22 H22B 109.3 . . ?
H22A C22 H22B 108.0 . . ?
C9 C23 C24 110.3(3) . . ?
C9 C23 H23A 109.6 . . ?
C24 C23 H23A 109.6 . . ?
C9 C23 H23B 109.6 . . ?
C24 C23 H23B 109.6 . . ?
H23A C23 H23B 108.1 . . ?
C23 C24 C25 110.7(4) . . ?
C23 C24 H24A 109.5 . . ?
C25 C24 H24A 109.5 . . ?
C23 C24 H24B 109.5 . . ?
C25 C24 H24B 109.5 . . ?
H24A C24 H24B 108.1 . . ?
C26 C25 C24 110.9(4) . . ?
C26 C25 H25A 109.5 . . ?
C24 C25 H25A 109.5 . . ?
C26 C25 H25B 109.5 . . ?
C24 C25 H25B 109.5 . . ?
H25A C25 H25B 108.0 . . ?
C25 C26 C8 111.2(3) . . ?
C25 C26 H26A 109.4 . . ?
C8 C26 H26A 109.4 . . ?
C25 C26 H26B 109.4 . . ?
C8 C26 H26B 109.4 . . ?
H26A C26 H26B 108.0 . . ?
H1W O1W H2W 124(3) . . ?

loop_
_geom_bond_atom_site_label_1
_geom_bond_atom_site_label_2
_geom_bond_distance
_geom_bond_site_symmetry_2
_geom_bond_publ_flag
S1 C1U 1.642(4) . ?
S2 C2U 1.649(4) . ?
N1U C1U 1.371(4) . ?
N1U C2U 1.379(4) . ?
N1U H1U 0.8600 . ?
N2U C4U 1.355(4) . ?
N2U C1U 1.357(4) . ?
N2U H2U 0.8600 . ?
C2U C3U 1.414(4) . ?
C3U C4U 1.344(4) . ?
C3U H3U 0.9300 . ?
C4U H4U 0.9300 . ?
O1 C2 1.427(4) . ?
O1 C18 1.434(4) . ?
C2 C3 1.473(5) . ?
C2 H2A 0.9700 . ?
C2 H2B 0.9700 . ?
C3 O4 1.409(4) . ?
C3 H3A 0.9700 . ?
C3 H3B 0.9700 . ?
O4 C5 1.414(4) . ?
C5 C6 1.482(5) . ?
C5 H5A 0.9700 . ?
C5 H5B 0.9700 . ?
C6 O7 1.422(4) . ?
C6 H6A 0.9700 . ?
C6 H6B 0.9700 . ?
O7 C8 1.424(4) . ?
C8 C9 1.504(5) . ?
C8 C26 1.535(4) . ?
C8 H8A 0.9800 . ?
C9 O10 1.436(4) . ?
C9 C23 1.523(5) . ?
C9 H9A 0.9800 . ?
O10 C11 1.432(4) . ?
C11 C12 1.480(5) . ?
C11 H11A 0.9700 . ?
C11 H11B 0.9700 . ?
C12 O13 1.407(4) . ?
C12 H12A 0.9700 . ?
C12 H12B 0.9700 . ?
O13 C14 1.427(4) . ?
C14 C15 1.462(4) . ?
C14 H14A 0.9700 . ?
C14 H14B 0.9700 . ?
C15 O16 1.426(4) . ?
C15 H15A 0.9700 . ?
C15 H15B 0.9700 . ?
O16 C17 1.437(4) . ?
C17 C18 1.505(4) . ?
C17 C22 1.525(5) . ?
C17 H17A 0.9800 . ?
C18 C19 1.506(4) . ?
C18 H18A 0.9800 . ?
C19 C20 1.515(5) . ?
C19 H19A 0.9700 . ?
C19 H19B 0.9700 . ?
C20 C21 1.521(5) . ?
C20 H20A 0.9700 . ?
C20 H20B 0.9700 . ?
C21 C22 1.503(5) . ?
C21 H21A 0.9700 . ?
C21 H21B 0.9700 . ?
C22 H22A 0.9700 . ?
C22 H22B 0.9700 . ?
C23 C24 1.532(5) . ?
C23 H23A 0.9700 . ?
C23 H23B 0.9700 . ?
C24 C25 1.535(5) . ?
C24 H24A 0.9700 . ?
C24 H24B 0.9700 . ?
C25 C26 1.506(5) . ?
C25 H25A 0.9700 . ?
C25 H25B 0.9700 . ?
C26 H26A 0.9700 . ?
C26 H26B 0.9700 . ?
O1W H1W 0.826(17) . ?
O1W H2W 0.832(17) . ?

loop_
_geom_hbond_atom_site_label_D
_geom_hbond_atom_site_label_H
_geom_hbond_atom_site_label_A
_geom_hbond_distance_DH
_geom_hbond_distance_HA
_geom_hbond_distance_DA
_geom_hbond_angle_DHA
_geom_hbond_site_symmetry_A
N2U H2U O16 0.86 2.01 2.862(4) 171.3 .
N1U H1U O1W 0.86 2.05 2.911(4) 174.9 .
O1W H2W O1 0.832(17) 2.60(3) 3.267(4) 138(4) 4_675
O1W H2W O4 0.832(17) 2.44(3) 3.145(4) 143(3) 4_675
O1W H1W O10 0.826(17) 2.21(2) 2.990(4) 159(4) 4_675

loop_
_geom_torsion_atom_site_label_1
_geom_torsion_atom_site_label_2
_geom_torsion_atom_site_label_3
_geom_torsion_atom_site_label_4
_geom_torsion
_geom_torsion_site_symmetry_1
_geom_torsion_site_symmetry_2
_geom_torsion_site_symmetry_3
_geom_torsion_site_symmetry_4
_geom_torsion_publ_flag
O1 C2 C3 O4 60.4(5) . . . . ?
C2 C3 O4 C5 172.8(3) . . . . ?
C3 O4 C5 C6 175.6(3) . . . . ?
O4 C5 C6 O7 -72.3(4) . . . . ?
C5 C6 O7 C8 172.8(3) . . . . ?
C6 O7 C8 C9 -172.2(3) . . . . ?
O7 C8 C9 O10 59.0(4) . . . . ?
C8 C9 O10 C11 161.1(3) . . . . ?
C9 O10 C11 C12 -176.4(4) . . . . ?
O10 C11 C12 O13 -69.3(5) . . . . ?
C11 C12 O13 C14 -170.2(3) . . . . ?
C12 O13 C14 C15 -79.5(5) . . . . ?
O13 C14 C15 O16 -67.6(5) . . . . ?
C14 C15 O16 C17 163.1(3) . . . . ?
C15 O16 C17 C18 -178.5(3) . . . . ?
O16 C17 C18 O1 61.6(4) . . . . ?
C17 C18 O1 C2 149.1(3) . . . . ?
C18 O1 C2 C3 174.6(4) . . . . ?
